data_9004109
loop_
_publ_author_name
'Grice J D'
'Ferguson R B'
'Hawthorne F C'

_publ_section_title
;
 The crystal structures of tantalite, ixiolite and wodginite
 from Bernic lake, Manitoba I. Tantalite and ixiolite
 Locality: Bernic lake, Manitoba, Canada
;
_journal_name_full 'The Canadian Mineralogist'
_journal_page_first 540
_journal_page_last 549
_journal_volume 14
_journal_year 1976
_chemical_formula_sum 'Fe0.01 Mn0.97 Nb0.72 O6 Ta1.28 Ti0.02'
_chemical_name_mineral Manganotantalite
_space_group_IT_number 60
_symmetry_space_group_name_Hall '-P 2n 2ab'
_symmetry_space_group_name_H-M 'P b c n'
_cell_angle_alpha 90
_cell_angle_beta 90
_cell_angle_gamma 90
_cell_length_a 14.413
_cell_length_b 5.760
_cell_length_c 5.084
_cell_formula_units_Z 4
_cell_volume 422.068
_cod_original_formula_sum '(Mn.97 Ti.02 Fe.01) (Ta1.28 Nb.72) O6'
_cod_database_code 9004109

loop_
_symmetry_equiv_pos_as_xyz
x,y,z
x,-y,1/2+z
-x,y,1/2-z
1/2-x,1/2+y,z
1/2+x,1/2-y,-z
1/2+x,1/2+y,1/2-z
1/2-x,1/2-y,1/2+z
-x,-y,-z

loop_
_atom_site_label
_atom_site_fract_x
_atom_site_fract_y
_atom_site_fract_z
_atom_site_occupancy
_atom_site_U_iso_or_equiv
Mn 0.00000 0.32200 0.25000 0.97000 0.00798
Ti 0.00000 0.32200 0.25000 0.02000 0.00798
Fe 0.00000 0.32200 0.25000 0.01000 0.00798
Ta 0.16280 0.17700 0.73670 0.64000 0.00811
Nb 0.16280 0.17700 0.73670 0.36000 0.00811
O1 0.09900 0.09400 0.05500 1.00000 0.00507
O2 0.41900 0.11200 0.10800 1.00000 0.01646
O3 0.75800 0.12100 0.09900 1.00000 0.01140

loop_
_cod_related_entry_id
_cod_related_entry_database
_cod_related_entry_code
1 AMCSD 0005130
2 AMCSD 0005131

loop_
_[local]_alternative_name_id
_[local]_alternative_name_type
_[local]_alternative_name_source
_[local]_alternative_name_source_id
_[local]_alternative_name_value
1 mineral AMCSD 0005130 "Manganotantalite"
2 mineral AMCSD 0005131 "Tantalite-(Mn)"

_database_code_amcsd 0005130
